data_7058016
loop_
_publ_author_name
'Sunil Kumar, A.'
'Kudva, Jyothi'
'Bharath, B. R.'
'Ananda, K.'
'Sadashiva, Rajitha'
'Madan Kumar, S.'
'Revanasiddappa, B. C.'
'Kumar, Vasantha'
'Rekha, P. D.'
'Naral, Damodara'

_publ_section_title
;
 Synthesis, structural, biological and in silico studies of new
 5-arylidene-4-thiazolidinone derivatives as possible anticancer,
 antimicrobial and antitubercular agents
;
_journal_issue 3
_journal_name_full 'New Journal of Chemistry'
_journal_page_first 1597
_journal_paper_doi 10.1039/C8NJ03671C
_journal_volume 43
_journal_year 2019
_chemical_formula_moiety 'C22 H15 Cl2 N3 O3 S2, C1.5 H3 O0.5'
_chemical_formula_sum 'C23.5 H18 Cl2 N3 O3.5 S2'
_chemical_formula_weight 533.46
_space_group_crystal_system monoclinic
_space_group_IT_number 15
_space_group_name_Hall '-C 2yc'
_space_group_name_H-M_alt 'C 1 2/c 1'
_symmetry_Int_Tables_number 15
_symmetry_space_group_name_Hall '-C 2yc'
_symmetry_space_group_name_H-M 'C 1 2/c 1'
_atom_sites_solution_primary direct
_audit_creation_date 2018-07-25
_audit_creation_method
;
Olex2 1.2
(compiled 2017.08.10 svn.r3458 for OlexSys, GUI svn.r5381)
;
_audit_update_record
;
2018-07-25 deposited with the CCDC.
2018-11-19 downloaded from the CCDC.
;
_cell_angle_alpha 90
_cell_angle_beta 110.081(6)
_cell_angle_gamma 90
_cell_formula_units_Z 8
_cell_length_a 16.2075(8)
_cell_length_b 11.8305(5)
_cell_length_c 26.3964(12)
_cell_volume 4753.6(4)
_computing_molecular_graphics 'Olex2 (Dolomanov et al., 2009)'
_computing_publication_material 'Olex2 (Dolomanov et al., 2009)'
_computing_structure_refinement 'olex2.refine (Bourhis et al., 2015)'
_computing_structure_solution 'ShelXS (Sheldrick, 2008)'
_diffrn_measured_fraction_theta_full 0.9959
_diffrn_measured_fraction_theta_max 0.9959
_diffrn_radiation_type 'Mo K\a'
_diffrn_radiation_wavelength 0.71073
_diffrn_reflns_av_R_equivalents 0.0475
_diffrn_reflns_av_unetI/netI 0.0410
_diffrn_reflns_limit_h_max 23
_diffrn_reflns_limit_h_min -18
_diffrn_reflns_limit_k_max 17
_diffrn_reflns_limit_k_min -16
_diffrn_reflns_limit_l_max 37
_diffrn_reflns_limit_l_min -37
_diffrn_reflns_number 32621
_diffrn_reflns_theta_full 26.3721
_diffrn_reflns_theta_max 26.37
_diffrn_reflns_theta_min 2.16
_exptl_absorpt_coefficient_mu 0.484
_exptl_crystal_density_diffrn 1.4907
_exptl_crystal_F_000 2197.2074
_exptl_crystal_size_max 0.2
_exptl_crystal_size_mid 0.19
_exptl_crystal_size_min 0.18
_refine_diff_density_max 0.4444
_refine_diff_density_min -0.4246
_refine_diff_density_rms 0.0637
_refine_ls_d_res_high 0.8000
_refine_ls_d_res_low 9.4206
_refine_ls_goodness_of_fit_ref 1.0471
_refine_ls_hydrogen_treatment constr
_refine_ls_matrix_type full
_refine_ls_number_constraints 34
_refine_ls_number_parameters 309
_refine_ls_number_reflns 4863
_refine_ls_number_restraints 0
_refine_ls_restrained_S_all 1.0471
_refine_ls_R_factor_all 0.0653
_refine_ls_R_factor_gt 0.0512
_refine_ls_shift/su_max 0.0000
_refine_ls_shift/su_mean 0.0000
_refine_ls_structure_factor_coef Fsqd
_refine_ls_weighting_details 'w=1/[\s^2^(Fo^2^)+(0.0485P)^2^+6.1708P] where P=(Fo^2^+2Fc^2^)/3'
_refine_ls_weighting_scheme calc
_refine_ls_wR_factor_gt 0.1174
_refine_ls_wR_factor_ref 0.1273
_reflns_Friedel_coverage 0.0
_reflns_limit_h_max 18
_reflns_limit_h_min -20
_reflns_limit_k_max 14
_reflns_limit_k_min 0
_reflns_limit_l_max 32
_reflns_limit_l_min 0
_reflns_number_gt 3922
_reflns_number_total 4863
_reflns_threshold_expression I>=2u(I)
_cod_data_source_file c8nj03671c2.cif
_cod_data_source_block 2016-DECEMBER-14-JYPTHI-SK-27-2
_cod_depositor_comments 'Adding full bibliography for 7058016.cif.'
_cod_original_cell_volume 4753.7(4)
_cod_database_code 7058016
_olex2_refinement_description
;
1. Fixed Uiso
 At 1.2 times of:
  All C(H) groups, All N(H) groups
 At 1.5 times of:
  All C(H,H,H) groups
2.a Riding coordinates:
 N3(H3)
2.b Aromatic/amide H refined with riding coordinates:
 N1(H1), C22(H1A), C21(H2), C19(H4), C18(H5), C16(H7), C9(H12), C8(H13),
 C12(H15), C11(H16), C2(H18), C3(H19), C5(H21), C6(H22)
2.c Idealised Me refined as rotating group:
 C23(H23A,H23B,H23C)
;
_olex2_submission_special_instructions 'No special instructions were received'

loop_
_space_group_symop_id
_space_group_symop_operation_xyz
1 x,y,z
2 -x,y,-z+1/2
3 -x,-y,-z
4 x,-y,z-1/2
5 x+1/2,y+1/2,z
6 -x+1/2,y+1/2,-z+1/2
7 -x+1/2,-y+1/2,-z
8 x+1/2,-y+1/2,z-1/2

loop_
_atom_site_label
_atom_site_type_symbol
_atom_site_fract_x
_atom_site_fract_y
_atom_site_fract_z
_atom_site_U_iso_or_equiv
_atom_site_adp_type
_atom_site_occupancy
_atom_site_site_symmetry_order
_atom_site_refinement_flags_posn
_atom_site_refinement_flags_adp
_atom_site_refinement_flags_occupancy
Cl1 Cl 0.50720(8) 0.55733(10) 0.17483(6) 0.1115(4) Uani 1.000000 1 . . .
Cl2 Cl -0.17984(5) 0.79845(10) 0.45764(4) 0.0909(3) Uani 1.000000 1 . . .
S1 S 0.24846(4) 1.02251(6) 0.19687(2) 0.04745(19) Uani 1.000000 1 . . .
S2 S 0.25086(4) 0.93901(7) 0.45155(2) 0.0535(2) Uani 1.000000 1 . . .
O1 O 0.39396(12) 0.88736(19) 0.59957(7) 0.0631(5) Uani 1.000000 1 . . .
O2 O 0.18162(11) 0.93830(17) 0.17878(7) 0.0562(5) Uani 1.000000 1 . . .
O3 O 0.22968(14) 1.13849(17) 0.18181(7) 0.0663(6) Uani 1.000000 1 . . .
N1 N 0.40849(14) 0.9489(2) 0.52135(8) 0.0512(6) Uani 1.000000 1 . . .
H1 H 0.46391(14) 0.9619(2) 0.53544(8) 0.0615(7) Uiso 1.000000 1 R . .
N2 N 0.40417(14) 0.99767(19) 0.43589(8) 0.0482(5) Uani 1.000000 1 . . .
N3 N 0.32741(16) 0.99036(19) 0.17506(9) 0.0538(6) Uani 1.000000 1 . . .
H3 H 0.36761(16) 1.04102(19) 0.18644(9) 0.0646(7) Uiso 1.000000 1 R . .
C22 C 0.0694(2) 0.8215(3) 0.55262(11) 0.0586(7) Uani 1.000000 1 . . .
H1A H 0.1015(2) 0.8099(3) 0.58891(11) 0.0703(9) Uiso 1.000000 1 R . .
C21 C -0.0196(2) 0.8019(3) 0.53431(12) 0.0655(8) Uani 1.000000 1 . . .
H2 H -0.0470(2) 0.7753(3) 0.55770(12) 0.0787(10) Uiso 1.000000 1 R . .
C20 C -0.06763(19) 0.8221(2) 0.48109(12) 0.0565(7) Uani 1.000000 1 . . .
C19 C -0.02798(19) 0.8610(3) 0.44620(11) 0.0618(8) Uani 1.000000 1 . . .
H4 H -0.06111(19) 0.8752(3) 0.41030(11) 0.0741(9) Uiso 1.000000 1 R . .
C18 C 0.06140(19) 0.8789(3) 0.46486(11) 0.0580(7) Uani 1.000000 1 . . .
H5 H 0.08819(19) 0.9055(3) 0.44117(11) 0.0696(9) Uiso 1.000000 1 R . .
C17 C 0.11272(17) 0.8581(2) 0.51845(10) 0.0464(6) Uani 1.000000 1 . . .
C16 C 0.20732(17) 0.8730(2) 0.54112(10) 0.0487(6) Uani 1.000000 1 . . .
H7 H 0.23109(17) 0.8585(2) 0.57793(10) 0.0584(7) Uiso 1.000000 1 R . .
C15 C 0.26651(17) 0.9036(2) 0.51880(9) 0.0470(6) Uani 1.000000 1 . . .
C14 C 0.36127(18) 0.9109(2) 0.55205(10) 0.0497(6) Uani 1.000000 1 . . .
C13 C 0.36446(17) 0.9654(2) 0.46728(9) 0.0460(6) Uani 1.000000 1 . . .
C10 C 0.36112(15) 1.0036(2) 0.37933(9) 0.0416(5) Uani 1.000000 1 . . .
C9 C 0.31229(18) 0.9143(2) 0.34962(10) 0.0483(6) Uani 1.000000 1 . . .
H12 H 0.30301(18) 0.8501(2) 0.36728(10) 0.0580(7) Uiso 1.000000 1 R . .
C8 C 0.27744(17) 0.9203(2) 0.29407(10) 0.0472(6) Uani 1.000000 1 . . .
H13 H 0.24505(17) 0.8601(2) 0.27440(10) 0.0566(7) Uiso 1.000000 1 R . .
C7 C 0.29070(15) 1.0155(2) 0.26778(9) 0.0409(5) Uani 1.000000 1 . . .
C12 C 0.33915(17) 1.1050(2) 0.29702(10) 0.0476(6) Uani 1.000000 1 . . .
H15 H 0.34766(17) 1.1694(2) 0.27922(10) 0.0571(7) Uiso 1.000000 1 R . .
C11 C 0.37484(17) 1.0988(2) 0.35254(10) 0.0479(6) Uani 1.000000 1 . . .
H16 H 0.40815(17) 1.1585(2) 0.37203(10) 0.0574(7) Uiso 1.000000 1 R . .
C1 C 0.36909(16) 0.8840(2) 0.17785(9) 0.0450(6) Uani 1.000000 1 . . .
C2 C 0.32698(18) 0.7828(2) 0.17742(12) 0.0592(7) Uani 1.000000 1 . . .
H18 H 0.26948(18) 0.7827(2) 0.17721(12) 0.0711(9) Uiso 1.000000 1 R . .
C3 C 0.3691(2) 0.6819(3) 0.17731(14) 0.0695(9) Uani 1.000000 1 . . .
H19 H 0.3407(2) 0.6137(3) 0.17741(14) 0.0834(10) Uiso 1.000000 1 R . .
C4 C 0.4539(2) 0.6830(3) 0.17705(13) 0.0650(8) Uani 1.000000 1 . . .
C5 C 0.49655(19) 0.7823(3) 0.17791(13) 0.0669(8) Uani 1.000000 1 . . .
H21 H 0.55406(19) 0.7820(3) 0.17813(13) 0.0803(10) Uiso 1.000000 1 R . .
C6 C 0.45509(18) 0.8825(3) 0.17844(11) 0.0588(7) Uani 1.000000 1 . . .
H22 H 0.48462(18) 0.9503(3) 0.17920(11) 0.0706(9) Uiso 1.000000 1 R . .
O4 O 0.5 1.1394(6) 0.25 0.208(3) Uani 1.000000 2 S T P
C23 C 0.4400(6) 1.2967(7) 0.2033(4) 0.230(4) Uani 1.000000 1 . . .
H23A H 0.4711(13) 1.321(6) 0.1800(17) 0.345(6) Uiso 1.000000 1 GR . .
H23B H 0.394(3) 1.245(2) 0.184(2) 0.345(6) Uiso 1.000000 1 GR . .
H23C H 0.415(4) 1.361(4) 0.2144(4) 0.345(6) Uiso 1.000000 1 GR . .
C24 C 0.5 1.2415(8) 0.25 0.169(5) Uani 1.000000 2 S T P

loop_
_atom_site_aniso_label
_atom_site_aniso_U_11
_atom_site_aniso_U_22
_atom_site_aniso_U_33
_atom_site_aniso_U_12
_atom_site_aniso_U_13
_atom_site_aniso_U_23
Cl1 0.1111(8) 0.0971(7) 0.1536(11) 0.0441(6) 0.0805(8) 0.0102(7)
Cl2 0.0518(5) 0.1309(9) 0.0873(6) -0.0111(5) 0.0203(4) -0.0059(6)
S1 0.0494(4) 0.0588(4) 0.0329(3) 0.0120(3) 0.0125(3) 0.0034(3)
S2 0.0459(4) 0.0795(5) 0.0330(3) -0.0043(3) 0.0107(3) 0.0040(3)
O1 0.0569(12) 0.1000(16) 0.0297(9) 0.0037(11) 0.0115(8) 0.0004(9)
O2 0.0415(10) 0.0760(13) 0.0458(10) 0.0061(9) 0.0082(8) -0.0101(9)
O3 0.0866(15) 0.0622(12) 0.0453(10) 0.0260(11) 0.0163(10) 0.0127(9)
N1 0.0442(12) 0.0766(16) 0.0310(10) -0.0047(11) 0.0104(9) -0.0043(10)
N2 0.0454(12) 0.0655(14) 0.0320(10) -0.0001(10) 0.0113(9) -0.0006(10)
N3 0.0628(15) 0.0592(14) 0.0484(12) -0.0016(11) 0.0304(11) 0.0013(11)
C22 0.0593(18) 0.076(2) 0.0413(14) 0.0019(15) 0.0188(13) 0.0049(13)
C21 0.0600(19) 0.090(2) 0.0534(16) -0.0042(16) 0.0281(15) 0.0063(16)
C20 0.0505(16) 0.0630(17) 0.0572(16) -0.0022(13) 0.0198(14) -0.0057(14)
C19 0.0569(18) 0.080(2) 0.0423(14) -0.0032(15) 0.0089(13) 0.0034(14)
C18 0.0573(17) 0.077(2) 0.0405(14) -0.0068(15) 0.0177(13) 0.0046(13)
C17 0.0516(15) 0.0500(14) 0.0384(12) -0.0002(12) 0.0166(11) -0.0022(11)
C16 0.0562(16) 0.0579(16) 0.0325(12) 0.0006(13) 0.0159(12) -0.0021(11)
C15 0.0528(16) 0.0561(15) 0.0314(12) -0.0019(12) 0.0135(11) -0.0050(11)
C14 0.0538(16) 0.0620(17) 0.0337(12) 0.0019(13) 0.0153(12) -0.0064(11)
C13 0.0457(14) 0.0564(15) 0.0344(12) -0.0008(12) 0.0118(11) -0.0040(11)
C10 0.0364(13) 0.0559(15) 0.0330(11) 0.0037(11) 0.0126(10) -0.0004(11)
C9 0.0591(16) 0.0494(14) 0.0379(13) -0.0018(12) 0.0185(12) 0.0031(11)
C8 0.0536(16) 0.0508(15) 0.0373(12) -0.0040(12) 0.0158(12) -0.0046(11)
C7 0.0389(13) 0.0515(14) 0.0327(11) 0.0067(11) 0.0126(10) 0.0009(10)
C12 0.0494(15) 0.0516(15) 0.0427(13) 0.0012(12) 0.0173(12) 0.0079(11)
C11 0.0453(15) 0.0549(15) 0.0421(13) -0.0083(12) 0.0133(11) -0.0055(11)
C1 0.0463(14) 0.0587(16) 0.0335(12) -0.0014(12) 0.0180(11) -0.0022(11)
C2 0.0434(15) 0.0624(18) 0.078(2) -0.0003(13) 0.0294(15) -0.0035(15)
C3 0.0604(19) 0.0607(18) 0.098(2) 0.0010(15) 0.0412(18) -0.0020(17)
C4 0.0608(18) 0.075(2) 0.0710(19) 0.0149(16) 0.0375(16) 0.0011(16)
C5 0.0428(16) 0.094(2) 0.072(2) 0.0058(16) 0.0303(15) 0.0036(18)
C6 0.0486(16) 0.074(2) 0.0599(17) -0.0094(14) 0.0267(14) -0.0016(15)
O4 0.265(8) 0.116(5) 0.335(10) -0.000000 0.221(8) 0.000000
C23 0.253(10) 0.139(7) 0.281(11) 0.020(6) 0.071(8) 0.069(6)
C24 0.187(10) 0.083(5) 0.319(16) -0.000000 0.192(11) 0.000000

loop_
_atom_type_symbol
_atom_type_scat_dispersion_real
_atom_type_scat_dispersion_imag
_atom_type_scat_Cromer_Mann_a1
_atom_type_scat_Cromer_Mann_a2
_atom_type_scat_Cromer_Mann_a3
_atom_type_scat_Cromer_Mann_a4
_atom_type_scat_Cromer_Mann_b1
_atom_type_scat_Cromer_Mann_b2
_atom_type_scat_Cromer_Mann_b3
_atom_type_scat_Cromer_Mann_b4
_atom_type_scat_Cromer_Mann_c
_atom_type_scat_source
_atom_type_scat_dispersion_source
C 0.00347 0.00161 2.31000 1.02000 1.58860 0.86500 20.84390 10.20750 0.56870 51.65120 0.215599998832 'International Tables Volume C Table 6.1.1.4 (pp. 500-502)' 'Henke, Gullikson and Davis, At. Data and Nucl. Data Tables, 1993, 54, 2'
Cl 0.14873 0.16029 11.46040 7.19640 6.25560 1.64550 0.01040 1.16620 18.51940 47.77840 -9.55739974976 'International Tables Volume C Table 6.1.1.4 (pp. 500-502)' 'Henke, Gullikson and Davis, At. Data and Nucl. Data Tables, 1993, 54, 2'
H 0.00000 0.00000 0.49300 0.32291 0.14019 0.04081 10.51090 26.12570 3.14236 57.79970 0.0030380000826 'International Tables Volume C Table 6.1.1.4 (pp. 500-502)' 'Henke, Gullikson and Davis, At. Data and Nucl. Data Tables, 1993, 54, 2'
O 0.01158 0.00611 3.04850 2.28680 1.54630 0.86700 13.27710 5.70110 0.32390 32.90890 0.250800013542 'International Tables Volume C Table 6.1.1.4 (pp. 500-502)' 'Henke, Gullikson and Davis, At. Data and Nucl. Data Tables, 1993, 54, 2'
N 0.00653 0.00323 12.21260 3.13220 2.01250 1.16630 0.00570 9.89330 28.99750 0.58260 -11.5290002823 'International Tables Volume C Table 6.1.1.4 (pp. 500-502)' 'Henke, Gullikson and Davis, At. Data and Nucl. Data Tables, 1993, 54, 2'
S 0.12424 0.12443 6.90530 5.20340 1.43790 1.58630 1.46790 22.21510 0.25360 56.17200 0.866900026798 'International Tables Volume C Table 6.1.1.4 (pp. 500-502)' 'Henke, Gullikson and Davis, At. Data and Nucl. Data Tables, 1993, 54, 2'

loop_
_geom_angle_atom_site_label_1
_geom_angle_atom_site_label_2
_geom_angle_atom_site_label_3
_geom_angle
_geom_angle_site_symmetry_1
O3 S1 O2 120.75(12) .
N3 S1 O2 108.59(12) .
N3 S1 O3 104.18(12) .
C7 S1 O2 107.22(12) .
C7 S1 O3 107.97(12) .
C7 S1 N3 107.50(11) .
C13 S2 C15 91.56(12) .
C13 N1 C14 117.8(2) .
C10 N2 C13 121.7(2) .
C1 N3 S1 127.64(18) .
C17 C22 C21 121.9(3) .
C20 C21 C22 119.2(3) .
C21 C20 Cl2 119.6(2) .
C19 C20 Cl2 119.4(2) .
C19 C20 C21 121.0(3) .
C18 C19 C20 119.3(3) .
C17 C18 C19 121.6(3) .
C18 C17 C22 117.1(2) .
C16 C17 C22 117.9(2) .
C16 C17 C18 125.0(2) .
C15 C16 C17 131.8(2) .
C16 C15 S2 129.3(2) .
C14 C15 S2 110.15(18) .
C14 C15 C16 120.5(2) .
N1 C14 O1 123.6(2) .
C15 C14 O1 126.3(2) .
C15 C14 N1 110.1(2) .
N1 C13 S2 110.25(18) .
N2 C13 S2 128.25(19) .
N2 C13 N1 121.5(2) .
C9 C10 N2 122.4(2) .
C11 C10 N2 118.0(2) .
C11 C10 C9 119.3(2) .
C8 C9 C10 120.4(2) .
C7 C8 C9 119.9(2) .
C8 C7 S1 120.21(19) .
C12 C7 S1 119.71(19) .
C12 C7 C8 120.1(2) .
C11 C12 C7 120.1(2) .
C12 C11 C10 120.1(2) .
C2 C1 N3 123.0(2) .
C6 C1 N3 118.0(2) .
C6 C1 C2 118.9(3) .
C3 C2 C1 120.6(3) .
C4 C3 C2 119.3(3) .
C3 C4 Cl1 120.2(3) .
C5 C4 Cl1 119.0(2) .
C5 C4 C3 120.7(3) .
C6 C5 C4 120.1(3) .
C5 C6 C1 120.4(3) .
C23 C24 O4 117.0(5) .
C23 C24 O4 117.0(5) 2_655
C23 C24 C23 125.9(10) 2_655

loop_
_geom_bond_atom_site_label_1
_geom_bond_atom_site_label_2
_geom_bond_distance
Cl1 C4 1.731(3)
Cl2 C20 1.731(3)
S1 O2 1.428(2)
S1 O3 1.432(2)
S1 N3 1.618(2)
S1 C7 1.760(2)
S2 C15 1.755(2)
S2 C13 1.771(3)
O1 C14 1.215(3)
N1 C14 1.367(3)
N1 C13 1.373(3)
N2 C13 1.270(3)
N2 C10 1.416(3)
N3 C1 1.418(3)
C22 C21 1.375(4)
C22 C17 1.389(4)
C21 C20 1.373(4)
C20 C19 1.371(4)
C19 C18 1.377(4)
C18 C17 1.395(4)
C17 C16 1.453(4)
C16 C15 1.337(4)
C15 C14 1.487(4)
C10 C9 1.389(3)
C10 C11 1.388(3)
C9 C8 1.380(3)
C8 C7 1.378(3)
C7 C12 1.385(4)
C12 C11 1.380(3)
C1 C2 1.376(4)
C1 C6 1.389(4)
C2 C3 1.376(4)
C3 C4 1.375(4)
C4 C5 1.360(4)
C5 C6 1.365(4)
O4 C24 1.207(9)
C23 C24 1.439(8)
